data_4501308
loop_
_publ_author_name
'Fujii, Kotaro'
'Sakon, Aya'
'Sekine, Akiko'
'Uekusa, Hidehiro'

_publ_section_title
;
 Reversible Color Switching of an Organic Crystal Induced by Organic
 Solvent Vapors
;
_journal_issue 10
_journal_name_full 'Crystal Growth &amp; Design'
_journal_page_first 4305
_journal_paper_doi 10.1021/cg2010437
_journal_volume 11
_journal_year 2011
_chemical_formula_moiety 'C8 H7 N O4'
_chemical_formula_sum 'C8 H7 N O4'
_chemical_formula_weight 181.15
_chemical_name_common '5-aminoisophthalic acid'
_space_group_IT_number 60
_symmetry_cell_setting orthorhombic
_symmetry_Int_Tables_number 60
_symmetry_space_group_name_Hall '-P 2n 2ab'
_symmetry_space_group_name_H-M 'P b c n'
_atom_sites_solution_hydrogens geom
_atom_sites_solution_primary direct
_atom_sites_solution_secondary difmap
_audit_creation_method SHELXL-97
_cell_angle_alpha 90.00
_cell_angle_beta 90.00
_cell_angle_gamma 90.00
_cell_formula_units_Z 4
_cell_length_a 3.6585(3)
_cell_length_b 14.7575(12)
_cell_length_c 14.6863(11)
_cell_measurement_reflns_used 6189
_cell_measurement_temperature 123(2)
_cell_measurement_theta_max 27.41
_cell_measurement_theta_min 3.09
_cell_volume 792.92(11)
_computing_cell_refinement RAPID-AUTO
_computing_data_collection RAPID-AUTO
_computing_data_reduction RAPID-AUTO
_computing_structure_refinement 'SHELXL-97 (Sheldrick, 2008)'
_diffrn_ambient_pressure 101.3
_diffrn_ambient_temperature 123(2)
_diffrn_detector_area_resol_mean 10.0
_diffrn_measured_fraction_theta_full 0.996
_diffrn_measured_fraction_theta_max 0.996
_diffrn_measurement_device_type 'RIGAKU R-AXIS RAPID'
_diffrn_measurement_method \w-scan
_diffrn_radiation_monochromator graphite
_diffrn_radiation_probe x-ray
_diffrn_radiation_type MoK\a
_diffrn_radiation_wavelength 0.71075
_diffrn_reflns_av_R_equivalents 0.0424
_diffrn_reflns_av_sigmaI/netI 0.0244
_diffrn_reflns_limit_h_max 4
_diffrn_reflns_limit_h_min -4
_diffrn_reflns_limit_k_max 19
_diffrn_reflns_limit_k_min -19
_diffrn_reflns_limit_l_max 16
_diffrn_reflns_limit_l_min -19
_diffrn_reflns_number 6189
_diffrn_reflns_theta_full 27.41
_diffrn_reflns_theta_max 27.41
_diffrn_reflns_theta_min 3.09
_diffrn_source 'fine-focus rotating anode x-ray'
_diffrn_source_type RIGAKU
_exptl_absorpt_coefficient_mu 0.124
_exptl_absorpt_correction_T_max 0.9914
_exptl_absorpt_correction_T_min 0.6424
_exptl_absorpt_correction_type multi-scan
_exptl_absorpt_process_details 'abscor Higashi RIGAKU'
_exptl_crystal_colour yellow
_exptl_crystal_density_diffrn 1.517
_exptl_crystal_density_method 'not measured'
_exptl_crystal_description needle
_exptl_crystal_F_000 376
_exptl_crystal_recrystallization_method evaporation
_exptl_crystal_size_max 0.31
_exptl_crystal_size_mid 0.08
_exptl_crystal_size_min 0.07
_refine_diff_density_max 0.374
_refine_diff_density_min -0.191
_refine_diff_density_rms 0.061
_refine_ls_extinction_method none
_refine_ls_goodness_of_fit_ref 1.067
_refine_ls_hydrogen_treatment mixed
_refine_ls_matrix_type full
_refine_ls_number_parameters 71
_refine_ls_number_reflns 906
_refine_ls_number_restraints 0
_refine_ls_restrained_S_all 1.067
_refine_ls_R_factor_all 0.0519
_refine_ls_R_factor_gt 0.0390
_refine_ls_shift/su_max 0.000
_refine_ls_shift/su_mean 0.000
_refine_ls_structure_factor_coef Fsqd
_refine_ls_weighting_details 'calc w=1/[\s^2^(Fo^2^)+(0.0677P)^2^+0.1148P] where P=(Fo^2^+2Fc^2^)/3'
_refine_ls_weighting_scheme calc
_refine_ls_wR_factor_gt 0.1008
_refine_ls_wR_factor_ref 0.1107
_reflns_number_gt 704
_reflns_number_total 906
_reflns_threshold_expression >2\s(I)
_cod_data_source_file cg2010437_si_002.cif
_cod_data_source_block new
_cod_database_code 4501308

loop_
_symmetry_equiv_pos_as_xyz
'x, y, z'
'-x+1/2, -y+1/2, z+1/2'
'x+1/2, -y+1/2, -z'
'-x, y, -z+1/2'
'-x, -y, -z'
'x-1/2, y-1/2, -z-1/2'
'-x-1/2, y-1/2, z'
'x, -y, z-1/2'

loop_
_atom_site_label
_atom_site_type_symbol
_atom_site_fract_x
_atom_site_fract_y
_atom_site_fract_z
_atom_site_U_iso_or_equiv
_atom_site_adp_type
_atom_site_occupancy
_atom_site_symmetry_multiplicity
_atom_site_calc_flag
_atom_site_refinement_flags
H4 H 0.5000 -0.0100(16) 0.7500 0.017(5) Uiso 1 2 d S
H1 H 0.586(5) -0.3879(12) 0.7955(13) 0.031(5) Uiso 1 1 d .
H3 H -0.005(7) -0.0779(16) 0.4845(16) 0.059(7) Uiso 1 1 d .
O1 O 0.2131(3) 0.01433(7) 0.59603(6) 0.0211(3) Uani 1 1 d .
C3 C 0.3667(3) -0.12142(9) 0.67529(8) 0.0147(3) Uani 1 1 d .
C2 C 0.3662(4) -0.21583(10) 0.67459(9) 0.0178(3) Uani 1 1 d .
H2 H 0.2752 -0.2475 0.6230 0.021 Uiso 1 1 calc R
O2 O 0.0938(3) -0.11865(7) 0.52900(7) 0.0233(3) Uani 1 1 d .
C5 C 0.2190(4) -0.06908(9) 0.59700(9) 0.0154(3) Uani 1 1 d .
C1 C 0.5000 -0.26449(13) 0.7500 0.0195(4) Uani 1 2 d S
N1 N 0.5000 -0.35728(13) 0.7500 0.0393(6) Uani 1 2 d S
C4 C 0.5000 -0.07333(13) 0.7500 0.0147(4) Uani 1 2 d S

loop_
_atom_site_aniso_label
_atom_site_aniso_U_11
_atom_site_aniso_U_22
_atom_site_aniso_U_33
_atom_site_aniso_U_23
_atom_site_aniso_U_13
_atom_site_aniso_U_12
O1 0.0314(6) 0.0169(6) 0.0149(5) 0.0007(4) -0.0066(4) 0.0018(4)
C3 0.0150(7) 0.0175(7) 0.0116(6) 0.0007(5) -0.0008(5) 0.0002(5)
C2 0.0212(8) 0.0177(7) 0.0145(7) -0.0022(5) -0.0028(5) -0.0008(5)
O2 0.0361(7) 0.0189(6) 0.0151(5) -0.0014(4) -0.0099(4) 0.0003(4)
C5 0.0159(7) 0.0180(7) 0.0123(6) -0.0004(5) 0.0008(5) 0.0008(5)
C1 0.0250(11) 0.0152(10) 0.0184(9) 0.000 -0.0036(8) 0.000
N1 0.0748(17) 0.0146(9) 0.0285(11) 0.000 -0.0277(11) 0.000
C4 0.0148(9) 0.0146(9) 0.0148(9) 0.000 -0.0002(7) 0.000

loop_
_atom_type_symbol
_atom_type_description
_atom_type_scat_dispersion_real
_atom_type_scat_dispersion_imag
_atom_type_scat_source
C C 0.0033 0.0016 'International Tables Vol C Tables 4.2.6.8 and 6.1.1.4'
H H 0.0000 0.0000 'International Tables Vol C Tables 4.2.6.8 and 6.1.1.4'
N N 0.0061 0.0033 'International Tables Vol C Tables 4.2.6.8 and 6.1.1.4'
O O 0.0106 0.0060 'International Tables Vol C Tables 4.2.6.8 and 6.1.1.4'

loop_
_geom_angle_atom_site_label_1
_geom_angle_atom_site_label_2
_geom_angle_atom_site_label_3
_geom_angle
_geom_angle_site_symmetry_1
_geom_angle_site_symmetry_3
C2 C3 C4 121.00(12) . .
C2 C3 C5 120.88(12) . .
C4 C3 C5 118.11(13) . .
C3 C2 C1 120.26(13) . .
C3 C2 H2 119.9 . .
C1 C2 H2 119.9 . .
C5 O2 H3 107.4(14) . .
O1 C5 O2 122.64(12) . .
O1 C5 C3 122.31(12) . .
O2 C5 C3 115.05(12) . .
N1 C1 C2 120.67(9) . 4_656
N1 C1 C2 120.67(9) . .
C2 C1 C2 118.66(18) 4_656 .
C1 N1 H1 121.4(12) . .
C3 C4 C3 118.83(17) . 4_656
C3 C4 H4 120.59(9) . .
C3 C4 H4 120.59(9) 4_656 .

loop_
_geom_bond_atom_site_label_1
_geom_bond_atom_site_label_2
_geom_bond_distance
_geom_bond_site_symmetry_2
O1 C5 1.2312(17) .
C3 C2 1.3933(19) .
C3 C4 1.3947(16) .
C3 C5 1.4869(18) .
C2 C1 1.4078(17) .
C2 H2 0.9500 .
O2 C5 1.3198(16) .
O2 H3 0.96(2) .
C1 N1 1.369(3) .
C1 C2 1.4078(17) 4_656
N1 H1 0.866(19) .
C4 C3 1.3947(16) 4_656
C4 H4 0.94(2) .

loop_
_geom_torsion_atom_site_label_1
_geom_torsion_atom_site_label_2
_geom_torsion_atom_site_label_3
_geom_torsion_atom_site_label_4
_geom_torsion
_geom_torsion_site_symmetry_4
C4 C3 C2 C1 0.24(18) .
C5 C3 C2 C1 -178.68(10) .
C2 C3 C5 O1 179.40(13) .
C4 C3 C5 O1 0.45(18) .
C2 C3 C5 O2 -0.37(18) .
C4 C3 C5 O2 -179.31(10) .
C3 C2 C1 N1 179.88(9) .
C3 C2 C1 C2 -0.12(9) 4_656
C2 C3 C4 C3 -0.12(9) 4_656
C5 C3 C4 C3 178.83(13) 4_656
